data_4061514
_journal_name_full Organometallics
_journal_paper_doi 10.1021/om050265s
_journal_year 2005
_chemical_formula_moiety 'C36 H52 O2 Si4 Sn2'
_chemical_formula_sum 'C36 H52 O2 Si4 Sn2'
_chemical_formula_weight 866.52
_chemical_melting_point 513.0(10)
_space_group_IT_number 14
_symmetry_cell_setting monoclinic
_symmetry_space_group_name_Hall '-P 2ybc'
_symmetry_space_group_name_H-M 'P 1 21/c 1'
_cell_angle_alpha 90.00
_cell_angle_beta 96.152(5)
_cell_angle_gamma 90.00
_cell_formula_units_Z 2
_cell_length_a 7.1771(6)
_cell_length_b 17.7623(16)
_cell_length_c 17.1867(13)
_cell_measurement_temperature 293(2)
_cell_volume 2178.4(3)
_diffrn_ambient_temperature 293(2)
_exptl_crystal_density_diffrn 1.321
_cod_depositor_comments
;
The following automatic conversions were performed:
'_symmetry_cell_setting' value 'Monoclinic' changed to 'monoclinic'
according to '/home/saulius/struct/CIF-dictionaries/cif_core.dic'
dictionary named 'cif_core.dic' version 2.4.1 from 2010-06-29.

Automatic conversion script
Id: cif_fix_enum 1527 2010-12-29 10:47:43Z saulius 

The following automatic conversions were performed:

'_chemical_melting_point' value '512-514' was changed to '513.0(10)'
- the average value was taken and precision was estimated.

Automatic conversion script
Id: cif_fix_values 1646 2011-03-28 12:23:43Z adriana 
;
_cod_original_sg_symbol_H-M 'P 21/c'
_cod_database_code 4061514

loop_
_symmetry_equiv_pos_as_xyz
'x, y, z'
'-x, y+1/2, -z+1/2'
'-x, -y, -z'
'x, -y-1/2, z-1/2'

loop_
_atom_site_label
_atom_site_type_symbol
_atom_site_fract_x
_atom_site_fract_y
_atom_site_fract_z
_atom_site_U_iso_or_equiv
_atom_site_adp_type
_atom_site_occupancy
_atom_site_symmetry_multiplicity
_atom_site_calc_flag
_atom_site_refinement_flags
_atom_site_disorder_assembly
_atom_site_disorder_group
C2 C 0.1749(7) 0.2153(3) -0.0051(2) 0.1416(19) Uani 1 1 d . . .
H2A H 0.2547 0.2093 -0.0461 0.212 Uiso 1 1 calc R . .
H2B H 0.0623 0.1866 -0.0174 0.212 Uiso 1 1 calc R . .
H2C H 0.2390 0.1979 0.0435 0.212 Uiso 1 1 calc R . .
C3 C 0.3506(5) 0.3963(4) 0.0265(3) 0.150(2) Uani 1 1 d . . .
H3A H 0.4269 0.3895 -0.0155 0.225 Uiso 1 1 calc R . .
H3B H 0.4194 0.3808 0.0748 0.225 Uiso 1 1 calc R . .
H3C H 0.3174 0.4485 0.0299 0.225 Uiso 1 1 calc R . .
C4 C -0.6702(6) 0.3011(3) 0.2717(3) 0.1382(18) Uani 1 1 d . . .
H4A H -0.7332 0.3157 0.2219 0.207 Uiso 1 1 calc R . .
H4B H -0.7545 0.3060 0.3112 0.207 Uiso 1 1 calc R . .
H4C H -0.6297 0.2498 0.2692 0.207 Uiso 1 1 calc R . .
C5 C -0.3386(6) 0.3369(3) 0.3915(2) 0.1232(17) Uani 1 1 d . . .
H5A H -0.2328 0.3697 0.4027 0.185 Uiso 1 1 calc R . .
H5B H -0.2961 0.2858 0.3898 0.185 Uiso 1 1 calc R . .
H5C H -0.4209 0.3420 0.4317 0.185 Uiso 1 1 calc R . .
C6 C -0.1910(7) 0.5062(3) -0.3955(3) 0.161(2) Uani 1 1 d . . .
H6A H -0.0995 0.5399 -0.3699 0.242 Uiso 1 1 calc R . .
H6B H -0.2559 0.5308 -0.4402 0.242 Uiso 1 1 calc R . .
H6C H -0.1293 0.4620 -0.4122 0.242 Uiso 1 1 calc R . .
C7 C -0.5413(7) 0.4136(3) -0.3736(3) 0.173(3) Uani 1 1 d . . .
H7A H -0.6271 0.4006 -0.3366 0.260 Uiso 1 1 calc R . .
H7B H -0.4818 0.3688 -0.3902 0.260 Uiso 1 1 calc R . .
H7C H -0.6084 0.4377 -0.4182 0.260 Uiso 1 1 calc R . .
C11 C -0.0686(4) 0.3425(2) 0.09623(19) 0.0706(9) Uani 1 1 d . . .
C12 C -0.1080(5) 0.4108(2) 0.1292(2) 0.0794(10) Uani 1 1 d . . .
H12 H -0.0545 0.4542 0.1110 0.095 Uiso 1 1 calc R . .
C13 C -0.2227(4) 0.4173(2) 0.1877(2) 0.0741(9) Uani 1 1 d . . .
H13 H -0.2450 0.4649 0.2075 0.089 Uiso 1 1 calc R . .
C14 C -0.3062(5) 0.35540(19) 0.21824(18) 0.0668(9) Uani 1 1 d . . .
C15 C -0.2657(6) 0.2869(2) 0.1856(3) 0.1061(13) Uani 1 1 d . . .
H15 H -0.3188 0.2437 0.2042 0.127 Uiso 1 1 calc R . .
C16 C -0.1519(6) 0.2797(2) 0.1275(3) 0.1030(13) Uani 1 1 d . . .
H16 H -0.1292 0.2321 0.1082 0.124 Uiso 1 1 calc R . .
C21 C -0.0458(4) 0.37148(19) -0.09962(18) 0.0666(8) Uani 1 1 d . . .
C22 C 0.0350(5) 0.3742(2) -0.1690(2) 0.0777(10) Uani 1 1 d . . .
H22 H 0.1550 0.3548 -0.1704 0.093 Uiso 1 1 calc R . .
C23 C -0.0576(5) 0.4049(2) -0.23638(19) 0.0793(10) Uani 1 1 d . . .
H23 H 0.0026 0.4060 -0.2817 0.095 Uiso 1 1 calc R . .
C24 C -0.2358(5) 0.43393(18) -0.23850(19) 0.0678(9) Uani 1 1 d . . .
C25 C -0.3167(5) 0.4300(2) -0.1692(2) 0.0970(12) Uani 1 1 d . . .
H25 H -0.4372 0.4489 -0.1676 0.116 Uiso 1 1 calc R . .
C26 C -0.2231(5) 0.3988(2) -0.1018(2) 0.0937(12) Uani 1 1 d . . .
H26 H -0.2839 0.3965 -0.0567 0.112 Uiso 1 1 calc R . .
O2 O -0.5331(4) 0.44820(15) 0.29978(15) 0.1019(8) Uani 1 1 d . . .
Si1 Si -0.46524(14) 0.36241(6) 0.29618(5) 0.0735(3) Uani 1 1 d . . .
Si2 Si -0.36014(15) 0.47916(6) -0.32701(6) 0.0858(3) Uani 1 1 d . . .
Sn1 Sn 0.10537(3) 0.331042(16) 0.005360(14) 0.08348(14) Uani 1 1 d . . .

loop_
_atom_site_aniso_label
_atom_site_aniso_U_11
_atom_site_aniso_U_22
_atom_site_aniso_U_33
_atom_site_aniso_U_23
_atom_site_aniso_U_13
_atom_site_aniso_U_12
C2 0.183(4) 0.131(5) 0.111(3) 0.004(3) 0.019(3) 0.080(4)
C3 0.084(3) 0.244(7) 0.121(4) 0.006(4) 0.008(2) -0.043(4)
C4 0.136(4) 0.163(5) 0.121(4) -0.027(3) 0.039(3) -0.064(4)
C5 0.131(4) 0.152(5) 0.085(3) 0.038(3) 0.006(3) 0.039(3)
C6 0.193(5) 0.188(6) 0.116(4) 0.070(4) 0.074(3) 0.084(5)
C7 0.215(6) 0.120(5) 0.161(5) -0.005(3) -0.092(4) -0.006(4)
C11 0.068(2) 0.072(3) 0.071(2) 0.0016(19) 0.0039(16) 0.0041(18)
C12 0.085(2) 0.064(3) 0.090(3) 0.009(2) 0.016(2) -0.0117(19)
C13 0.083(2) 0.056(2) 0.086(2) -0.0026(19) 0.0168(19) -0.0037(18)
C14 0.083(2) 0.052(2) 0.064(2) 0.0080(17) 0.0049(16) -0.0029(18)
C15 0.148(4) 0.059(3) 0.121(3) 0.003(3) 0.061(3) -0.017(3)
C16 0.137(3) 0.059(3) 0.121(3) -0.004(2) 0.047(3) -0.008(2)
C21 0.072(2) 0.058(2) 0.070(2) 0.0030(17) 0.0098(16) 0.0018(17)
C22 0.078(2) 0.074(3) 0.081(2) 0.000(2) 0.0103(19) 0.0193(19)
C23 0.098(3) 0.076(3) 0.067(2) -0.0026(19) 0.0219(19) 0.010(2)
C24 0.081(2) 0.054(2) 0.068(2) -0.0038(16) 0.0046(17) -0.0010(17)
C25 0.071(2) 0.137(4) 0.084(3) 0.016(2) 0.014(2) 0.024(2)
C26 0.077(2) 0.136(4) 0.070(2) 0.027(2) 0.0168(18) 0.019(2)
O2 0.131(2) 0.077(2) 0.1012(18) 0.0157(14) 0.0309(15) 0.0287(16)
Si1 0.0858(6) 0.0673(7) 0.0675(6) 0.0097(5) 0.0086(5) 0.0000(5)
Si2 0.1125(8) 0.0750(8) 0.0684(6) 0.0035(5) 0.0034(5) 0.0168(6)
Sn1 0.07432(18) 0.1014(3) 0.07446(18) 0.00849(14) 0.00672(12) 0.01697(14)

loop_
_geom_bond_atom_site_label_1
_geom_bond_atom_site_label_2
_geom_bond_distance
_geom_bond_site_symmetry_2
_geom_bond_publ_flag
C2 Sn1 2.127(5) . ?
C3 Sn1 2.107(4) . ?
C4 Si1 1.842(4) . ?
C5 Si1 1.843(4) . ?
C6 Si2 1.844(4) . ?
C7 Si2 1.861(5) . ?
C11 C12 1.381(5) . ?
C11 C16 1.400(5) . ?
C11 Sn1 2.111(3) . ?
C12 C13 1.370(4) . ?
C13 C14 1.383(4) . ?
C14 C15 1.383(5) . ?
C14 Si1 1.855(4) . ?
C15 C16 1.362(5) . ?
C21 C26 1.359(4) . ?
C21 C22 1.381(4) . ?
C21 Sn1 2.128(3) . ?
C22 C23 1.385(4) . ?
C23 C24 1.375(4) . ?
C24 C25 1.382(5) . ?
C24 Si2 1.862(3) . ?
C25 C26 1.391(5) . ?
O2 Si2 1.596(3) 3_465 ?
O2 Si1 1.603(3) . ?
Si2 O2 1.596(3) 3_465 ?
